data_7713307
loop_
_publ_author_name
'Kermanshahian, Shahriar'
'Kalisch, Tim'
'Kelemen, Zsolt'
'Schnakenburg, Gregor'
'Nyul&#xe1;szi, L&#xe1;szl&#xf3;'
'Boer&#xe9;, Ren&#xe9; T'
'Streubel, Rainer'

_publ_section_title
;
 Access to and reactions of P-functional 1,4-dihydro-1,4-diphosphinines
 fused to two TTF units.
;
_journal_name_full 'Dalton transactions (Cambridge, England : 2003)'
_journal_paper_doi 10.1039/d3dt00985h
_journal_year 2023
_chemical_formula_moiety 'C H2 Cl2, C24 H32 N2 O2 P2 S8'
_chemical_formula_sum 'C25 H32 Cl2 N2 O2 P2 S8'
_chemical_formula_weight 781.84
_chemical_name_systematic SHK-499
_space_group_crystal_system monoclinic
_space_group_IT_number 15
_space_group_name_Hall '-C 2yc'
_space_group_name_H-M_alt 'C 1 2/c 1'
_atom_sites_solution_hydrogens geom
_audit_creation_date 2022-10-11
_audit_creation_method
;
Olex2 1.2
(compiled 2018.05.29 svn.r3508 for OlexSys, GUI svn.r5506)
;
_audit_update_record
;
2023-03-30 deposited with the CCDC.	2023-06-09 downloaded from the CCDC.
;
_cell_angle_alpha 90
_cell_angle_beta 102.0920(10)
_cell_angle_gamma 90
_cell_formula_units_Z 4
_cell_length_a 23.9063(4)
_cell_length_b 7.61506(10)
_cell_length_c 19.2661(3)
_cell_measurement_reflns_used 77321
_cell_measurement_temperature 100
_cell_measurement_theta_max 3.78
_cell_measurement_theta_min 70.99
_cell_volume 3429.53(9)
_computing_molecular_graphics 'Olex2 (Dolomanov et al., 2009)'
_computing_publication_material 'Olex2 (Dolomanov et al., 2009)'
_computing_structure_refinement 'XL (Sheldrick, 2008)'
_computing_structure_solution 'SHELXT 2014/5 (Sheldrick, 2014)'
_diffrn_ambient_temperature 100
_diffrn_detector Pilatus200K
_diffrn_detector_area_resol_mean 5.81
_diffrn_detector_type 'DECTRIS PILATUS 200K'
_diffrn_measured_fraction_theta_full 0.999
_diffrn_measured_fraction_theta_max 0.999
_diffrn_measurement_device 'Eulerian 4-circle diffractometer'
_diffrn_measurement_device_type 'STOE STADIVARI'
_diffrn_measurement_method 'rotation method, \w scans'
_diffrn_radiation_collimation '1.2 0.6 mm diameter'
_diffrn_radiation_monochromator 'Graded multilayer mirror'
_diffrn_radiation_probe x-ray
_diffrn_radiation_type CuK\a
_diffrn_radiation_wavelength 1.54186
_diffrn_reflns_av_R_equivalents 0.0524
_diffrn_reflns_av_unetI/netI 0.0121
_diffrn_reflns_Laue_measured_fraction_full 1.000
_diffrn_reflns_Laue_measured_fraction_max 1.000
_diffrn_reflns_limit_h_max 28
_diffrn_reflns_limit_h_min -26
_diffrn_reflns_limit_k_max 9
_diffrn_reflns_limit_k_min -7
_diffrn_reflns_limit_l_max 22
_diffrn_reflns_limit_l_min -22
_diffrn_reflns_number 87125
_diffrn_reflns_point_group_measured_fraction_full 1.000
_diffrn_reflns_point_group_measured_fraction_max 1.000
_diffrn_reflns_theta_full 67.686
_diffrn_reflns_theta_max 67.734
_diffrn_reflns_theta_min 3.782
_diffrn_source 'Axo Cu'
_exptl_absorpt_coefficient_mu 7.374
_exptl_absorpt_correction_T_max 0.6081
_exptl_absorpt_correction_T_min 0.4930
_exptl_absorpt_correction_type multi-scan
_exptl_absorpt_process_details
;
STOE LANA, absorption correction by scaling of reflection intensities.
J. Koziskova, F. Hahn, J. Richter, J. Kozisek, "Comparison of different
absorption corrections on the model structure of tetrakis(\m~2~-acetato)-
diaqua-di-copper(II)", Acta Chimica Slovaca, vol. 9, no. 2, 2016, pp. 136 - 140.
Afterwards a spherical absorption correction was performed within STOE LANA.
;
_exptl_crystal_colour 'clear brown'
_exptl_crystal_colour_lustre clear
_exptl_crystal_colour_primary brown
_exptl_crystal_density_diffrn 1.514
_exptl_crystal_description plate
_exptl_crystal_F_000 1616
_exptl_crystal_size_max 0.075
_exptl_crystal_size_mid 0.07
_exptl_crystal_size_min 0.02
_refine_diff_density_max 0.696
_refine_diff_density_min -0.456
_refine_diff_density_rms 0.065
_refine_ls_extinction_method none
_refine_ls_goodness_of_fit_ref 1.038
_refine_ls_hydrogen_treatment constr
_refine_ls_matrix_type full
_refine_ls_number_parameters 231
_refine_ls_number_reflns 3093
_refine_ls_number_restraints 238
_refine_ls_restrained_S_all 1.023
_refine_ls_R_factor_all 0.0400
_refine_ls_R_factor_gt 0.0352
_refine_ls_shift/su_max 0.001
_refine_ls_shift/su_mean 0.000
_refine_ls_structure_factor_coef Fsqd
_refine_ls_weighting_details 'w=1/[\s^2^(Fo^2^)+(0.0532P)^2^+8.2969P] where P=(Fo^2^+2Fc^2^)/3'
_refine_ls_weighting_scheme calc
_refine_ls_wR_factor_gt 0.0917
_refine_ls_wR_factor_ref 0.0954
_reflns_Friedel_coverage 0.000
_reflns_number_gt 2767
_reflns_number_total 3093
_reflns_threshold_expression 'I > 2\s(I)'
_cod_data_source_file d3dt00985h2.cif
_cod_data_source_block trans-6d
_cod_database_code 7713307
_shelx_shelxl_version_number 2017/1
_shelx_space_group_comment
;
The symmetry employed for this shelxl refinement is uniquely defined
by the following loop, which should always be used as a source of
symmetry information in preference to the above space-group names.
They are only intended as comments.
;
_shelx_estimated_absorpt_t_max 0.867
_shelx_estimated_absorpt_t_min 0.608
_olex2_refinement_description
;
1. Fixed Uiso
 At 1.2 times of:
  All C(H,H) groups
 At 1.5 times of:
  All C(H,H,H) groups
2. Restrained distances
 Cl2S-C13S = Cl1S-C13S = Cl2-C13 = Cl1-C13
 1.7 with sigma of 0.01
3. Uiso/Uaniso restraints and constraints
C13 \\sim Cl1S \\sim Cl2S \\sim Cl2 \\sim C13S \\sim Cl1: within 2A with sigma
of 0.01 and sigma for terminal atoms of 0.02
Uanis(C13) \\sim Ueq, Uanis(Cl1S) \\sim Ueq: with sigma of 0.001 and sigma for
terminal atoms of 0.002
Uanis(Cl2S) \\sim Ueq: with sigma of 0.001 and sigma for terminal atoms of 0.002
4. Rigid body (RIGU) restrains
 All non-hydrogen atoms
 with sigma for 1-2 distances of 0.004 and sigma for 1-3 distances of 0.004
5. Others
 Sof(Cl1S)=Sof(Cl2S)=Sof(C13S)=Sof(H13C)=Sof(H13D)=0.5*(1-FVAR(2))
 Sof(Cl1)=Sof(Cl2)=Sof(C13)=Sof(H13A)=Sof(H13B)=0.5*FVAR(2)
6.a Secondary CH2 refined with riding coordinates:
 C13(H13A,H13B), C13S(H13C,H13D), C9(H9A,H9B), C11(H11A,H11B)
6.b Idealised Me refined as rotating group:
 C7(H7A,H7B,H7C), C8(H8A,H8B,H8C), C10(H10A,H10B,H10C), C12(H12A,H12B,H12C)
;
_olex2_submission_special_instructions 'No special instructions were received'

loop_
_space_group_symop_operation_xyz
'x, y, z'
'-x, y, -z+1/2'
'x+1/2, y+1/2, z'
'-x+1/2, y+1/2, -z+1/2'
'-x, -y, -z'
'x, -y, z-1/2'
'-x+1/2, -y+1/2, -z'
'x+1/2, -y+1/2, z-1/2'

loop_
_atom_site_label
_atom_site_type_symbol
_atom_site_fract_x
_atom_site_fract_y
_atom_site_fract_z
_atom_site_U_iso_or_equiv
_atom_site_adp_type
_atom_site_occupancy
_atom_site_site_symmetry_order
_atom_site_calc_flag
_atom_site_refinement_flags_posn
_atom_site_refinement_flags_adp
_atom_site_refinement_flags_occupancy
_atom_site_disorder_assembly
_atom_site_disorder_group
Cl1 Cl 0.4825(4) 0.1860(10) 0.6700(5) 0.092(2) Uani 0.438(3) 1 d D U P A -1
Cl2 Cl 0.5250(4) 0.1671(9) 0.8179(4) 0.077(2) Uani 0.438(3) 1 d D U P A -1
C13 C 0.4760(4) 0.0836(17) 0.7467(5) 0.067(2) Uani 0.438(3) 1 d D U P A -1
H13A H 0.482389 -0.044079 0.742590 0.080 Uiso 0.438(3) 1 calc R . P A -1
H13B H 0.436767 0.100878 0.754724 0.080 Uiso 0.438(3) 1 calc R . P A -1
Cl1S Cl 0.4474(10) 0.112(3) 0.7267(14) 0.097(5) Uani 0.062(3) 1 d D U P A -2
Cl2S Cl 0.5205(8) 0.170(3) 0.8435(11) 0.019(3) Uani 0.062(3) 1 d D U P A -2
C13S C 0.5170(16) 0.069(11) 0.764(2) 0.061(4) Uani 0.062(3) 1 d D U P A -2
H13C H 0.543551 0.121998 0.736685 0.073 Uiso 0.062(3) 1 calc R . P A -2
H13D H 0.524547 -0.058839 0.769444 0.073 Uiso 0.062(3) 1 calc R . P A -2
S1 S 0.62903(2) 0.20939(9) 0.37841(3) 0.02660(16) Uani 1 1 d . U . . .
S2 S 0.62272(2) 0.12211(8) 0.52519(3) 0.02530(16) Uani 1 1 d . U . . .
S3 S 0.49658(3) 0.32868(9) 0.34476(3) 0.03075(17) Uani 1 1 d . U . . .
S4 S 0.48577(2) 0.22853(8) 0.48835(3) 0.02691(16) Uani 1 1 d . U . . .
P P 0.75581(2) 0.27602(8) 0.40975(3) 0.02174(16) Uani 1 1 d . U . . .
O O 0.76754(7) 0.1283(2) 0.36408(9) 0.0267(4) Uani 1 1 d . U . . .
N N 0.74847(8) 0.4645(3) 0.36883(10) 0.0264(4) Uani 1 1 d . U . . .
C1 C 0.69227(9) 0.2351(3) 0.44347(12) 0.0226(5) Uani 1 1 d . U . . .
C2 C 0.68929(10) 0.1991(3) 0.51106(13) 0.0234(5) Uani 1 1 d . U . . .
C3 C 0.58558(10) 0.1936(3) 0.44144(13) 0.0247(5) Uani 1 1 d . U . . .
C4 C 0.53028(10) 0.2427(3) 0.42710(13) 0.0242(5) Uani 1 1 d . U . . .
C5 C 0.43457(10) 0.4007(3) 0.37271(14) 0.0272(5) Uani 1 1 d . U . . .
C6 C 0.42968(10) 0.3545(3) 0.43786(13) 0.0259(5) Uani 1 1 d . U . . .
C7 C 0.39360(11) 0.5037(4) 0.31810(16) 0.0388(7) Uani 1 1 d . U . . .
H7A H 0.410502 0.617916 0.311080 0.058 Uiso 1 1 calc GR . . . .
H7B H 0.357841 0.521648 0.334398 0.058 Uiso 1 1 calc GR . . . .
H7C H 0.385691 0.438972 0.273152 0.058 Uiso 1 1 calc GR . . . .
C8 C 0.38152(10) 0.3908(4) 0.47413(14) 0.0311(6) Uani 1 1 d . U . . .
H8A H 0.366731 0.279693 0.488621 0.047 Uiso 1 1 calc GR . . . .
H8B H 0.350940 0.452740 0.441455 0.047 Uiso 1 1 calc GR . . . .
H8C H 0.395276 0.463826 0.516120 0.047 Uiso 1 1 calc GR . . . .
C9 C 0.76249(11) 0.4852(4) 0.29824(13) 0.0323(6) Uani 1 1 d . U . . .
H9A H 0.733958 0.564373 0.269333 0.039 Uiso 1 1 calc R . . . .
H9B H 0.759154 0.369338 0.274403 0.039 Uiso 1 1 calc R . . . .
C10 C 0.82125(13) 0.5574(6) 0.29998(17) 0.0596(11) Uani 1 1 d . U . . .
H10A H 0.826670 0.572928 0.251332 0.089 Uiso 1 1 calc GR . . . .
H10B H 0.850014 0.475326 0.325291 0.089 Uiso 1 1 calc GR . . . .
H10C H 0.825388 0.670903 0.324467 0.089 Uiso 1 1 calc GR . . . .
C11 C 0.73574(12) 0.6244(4) 0.40644(15) 0.0340(6) Uani 1 1 d . U . . .
H11A H 0.767694 0.708670 0.409519 0.041 Uiso 1 1 calc R . . . .
H11B H 0.732968 0.592580 0.455434 0.041 Uiso 1 1 calc R . . . .
C12 C 0.68021(14) 0.7127(4) 0.36949(18) 0.0453(7) Uani 1 1 d . U . . .
H12A H 0.682977 0.746439 0.321242 0.068 Uiso 1 1 calc GR . . . .
H12B H 0.673692 0.817622 0.396167 0.068 Uiso 1 1 calc GR . . . .
H12C H 0.648277 0.630769 0.367329 0.068 Uiso 1 1 calc GR . . . .

loop_
_atom_site_aniso_label
_atom_site_aniso_U_11
_atom_site_aniso_U_22
_atom_site_aniso_U_33
_atom_site_aniso_U_23
_atom_site_aniso_U_13
_atom_site_aniso_U_12
Cl1 0.111(4) 0.076(3) 0.073(4) 0.022(2) -0.016(3) -0.052(2)
Cl2 0.094(4) 0.047(2) 0.078(4) 0.000(2) -0.008(3) -0.004(3)
C13 0.067(3) 0.067(3) 0.066(3) -0.0003(10) 0.0140(11) -0.0003(10)
Cl1S 0.097(5) 0.097(5) 0.096(5) 0.000(2) 0.018(2) 0.000(2)
Cl2S 0.019(3) 0.018(3) 0.022(3) 0.0020(19) 0.0054(19) 0.0019(19)
C13S 0.077(7) 0.059(8) 0.049(7) -0.011(7) 0.020(7) 0.002(7)
S1 0.0188(3) 0.0394(4) 0.0215(3) -0.0003(2) 0.0040(2) -0.0003(2)
S2 0.0178(3) 0.0327(3) 0.0254(3) 0.0051(2) 0.0046(2) -0.0004(2)
S3 0.0239(3) 0.0428(4) 0.0255(3) 0.0053(3) 0.0052(2) 0.0067(3)
S4 0.0200(3) 0.0342(3) 0.0269(3) 0.0030(2) 0.0060(2) 0.0018(2)
P 0.0186(3) 0.0265(3) 0.0206(3) 0.0001(2) 0.0052(2) 0.0004(2)
O 0.0228(8) 0.0320(9) 0.0262(9) -0.0035(7) 0.0074(7) 0.0030(7)
N 0.0269(10) 0.0288(11) 0.0236(10) 0.0036(8) 0.0059(8) 0.0005(9)
C1 0.0186(11) 0.0260(12) 0.0237(12) -0.0013(9) 0.0055(9) 0.0021(9)
C2 0.0184(11) 0.0266(12) 0.0261(12) 0.0022(10) 0.0068(9) 0.0019(9)
C3 0.0218(11) 0.0290(13) 0.0233(12) 0.0007(10) 0.0045(9) -0.0005(10)
C4 0.0212(11) 0.0279(13) 0.0231(12) -0.0014(9) 0.0033(9) -0.0012(10)
C5 0.0213(11) 0.0277(13) 0.0326(13) -0.0009(10) 0.0053(9) 0.0019(10)
C6 0.0202(11) 0.0245(12) 0.0320(13) -0.0034(10) 0.0031(9) -0.0003(10)
C7 0.0277(13) 0.0451(17) 0.0420(16) 0.0124(13) 0.0041(11) 0.0089(12)
C8 0.0256(12) 0.0305(14) 0.0388(15) -0.0022(11) 0.0107(11) 0.0026(11)
C9 0.0316(13) 0.0419(16) 0.0242(12) 0.0065(11) 0.0075(10) -0.0044(12)
C10 0.0378(16) 0.105(3) 0.0356(16) 0.0225(18) 0.0068(13) -0.0206(19)
C11 0.0364(14) 0.0279(13) 0.0379(15) 0.0004(11) 0.0084(11) 0.0004(11)
C12 0.0509(18) 0.0392(17) 0.0485(18) 0.0090(14) 0.0165(14) 0.0156(14)

loop_
_atom_type_symbol
_atom_type_description
_atom_type_scat_dispersion_real
_atom_type_scat_dispersion_imag
_atom_type_scat_source
C C 0.0181 0.0091 'International Tables Vol C Tables 4.2.6.8 and 6.1.1.4'
H H 0.0000 0.0000 'International Tables Vol C Tables 4.2.6.8 and 6.1.1.4'
Cl Cl 0.3639 0.7018 'International Tables Vol C Tables 4.2.6.8 and 6.1.1.4'
N N 0.0311 0.0180 'International Tables Vol C Tables 4.2.6.8 and 6.1.1.4'
O O 0.0492 0.0322 'International Tables Vol C Tables 4.2.6.8 and 6.1.1.4'
P P 0.2955 0.4335 'International Tables Vol C Tables 4.2.6.8 and 6.1.1.4'
S S 0.3331 0.5567 'International Tables Vol C Tables 4.2.6.8 and 6.1.1.4'

loop_
_geom_angle_atom_site_label_1
_geom_angle_atom_site_label_2
_geom_angle_atom_site_label_3
_geom_angle
_geom_angle_site_symmetry_1
_geom_angle_site_symmetry_3
_geom_angle_publ_flag
Cl1 C13 Cl2 110.4(6) . . ?
Cl1 C13 H13A 109.6 . . ?
Cl1 C13 H13B 109.6 . . ?
Cl2 C13 H13A 109.6 . . ?
Cl2 C13 H13B 109.6 . . ?
H13A C13 H13B 108.1 . . ?
Cl1S C13S Cl2S 98.6(18) . . ?
Cl1S C13S H13C 112.1 . . ?
Cl1S C13S H13D 112.1 . . ?
Cl2S C13S H13C 112.1 . . ?
Cl2S C13S H13D 112.1 . . ?
H13C C13S H13D 109.7 . . ?
C3 S1 C1 93.39(11) . . ?
C3 S2 C2 93.08(11) . . ?
C4 S3 C5 95.53(12) . . ?
C4 S4 C6 95.39(12) . . ?
O P N 113.18(10) . . ?
O P C1 111.10(11) . . ?
O P C2 112.67(10) . 7_656 ?
N P C1 108.28(11) . . ?
N P C2 107.61(11) . 7_656 ?
C1 P C2 103.45(11) . 7_656 ?
C9 N P 121.18(18) . . ?
C9 N C11 118.2(2) . . ?
C11 N P 119.98(17) . . ?
S1 C1 P 115.20(13) . . ?
C2 C1 S1 117.00(18) . . ?
C2 C1 P 127.13(18) . . ?
S2 C2 P 115.06(13) . 7_656 ?
C1 C2 S2 116.59(18) . . ?
C1 C2 P 128.34(18) . 7_656 ?
S2 C3 S1 113.39(13) . . ?
C4 C3 S1 122.41(19) . . ?
C4 C3 S2 124.07(19) . . ?
S3 C4 S4 113.89(13) . . ?
C3 C4 S3 122.43(19) . . ?
C3 C4 S4 123.68(19) . . ?
C6 C5 S3 116.73(19) . . ?
C6 C5 C7 128.7(2) . . ?
C7 C5 S3 114.51(19) . . ?
C5 C6 S4 117.14(19) . . ?
C5 C6 C8 128.4(2) . . ?
C8 C6 S4 114.46(19) . . ?
C5 C7 H7A 109.5 . . ?
C5 C7 H7B 109.5 . . ?
C5 C7 H7C 109.5 . . ?
H7A C7 H7B 109.5 . . ?
H7A C7 H7C 109.5 . . ?
H7B C7 H7C 109.5 . . ?
C6 C8 H8A 109.5 . . ?
C6 C8 H8B 109.5 . . ?
C6 C8 H8C 109.5 . . ?
H8A C8 H8B 109.5 . . ?
H8A C8 H8C 109.5 . . ?
H8B C8 H8C 109.5 . . ?
N C9 H9A 108.7 . . ?
N C9 H9B 108.7 . . ?
N C9 C10 114.2(2) . . ?
H9A C9 H9B 107.6 . . ?
C10 C9 H9A 108.7 . . ?
C10 C9 H9B 108.7 . . ?
C9 C10 H10A 109.5 . . ?
C9 C10 H10B 109.5 . . ?
C9 C10 H10C 109.5 . . ?
H10A C10 H10B 109.5 . . ?
H10A C10 H10C 109.5 . . ?
H10B C10 H10C 109.5 . . ?
N C11 H11A 109.1 . . ?
N C11 H11B 109.1 . . ?
N C11 C12 112.5(2) . . ?
H11A C11 H11B 107.8 . . ?
C12 C11 H11A 109.1 . . ?
C12 C11 H11B 109.1 . . ?
C11 C12 H12A 109.5 . . ?
C11 C12 H12B 109.5 . . ?
C11 C12 H12C 109.5 . . ?
H12A C12 H12B 109.5 . . ?
H12A C12 H12C 109.5 . . ?
H12B C12 H12C 109.5 . . ?

loop_
_geom_bond_atom_site_label_1
_geom_bond_atom_site_label_2
_geom_bond_distance
_geom_bond_site_symmetry_2
_geom_bond_publ_flag
Cl1 C13 1.708(8) . ?
Cl2 C13 1.728(9) . ?
C13 H13A 0.9900 . ?
C13 H13B 0.9900 . ?
Cl1S C13S 1.702(10) . ?
Cl2S C13S 1.703(10) . ?
C13S H13C 0.9900 . ?
C13S H13D 0.9900 . ?
S1 C1 1.761(2) . ?
S1 C3 1.760(2) . ?
S2 C2 1.770(2) . ?
S2 C3 1.757(2) . ?
S3 C4 1.749(2) . ?
S3 C5 1.767(2) . ?
S4 C4 1.750(2) . ?
S4 C6 1.766(2) . ?
P O 1.4905(17) . ?
P N 1.629(2) . ?
P C1 1.800(2) . ?
P C2 1.802(2) 7_656 ?
N C9 1.476(3) . ?
N C11 1.481(3) . ?
C1 C2 1.347(3) . ?
C3 C4 1.345(3) . ?
C5 C6 1.332(4) . ?
C5 C7 1.500(4) . ?
C6 C8 1.492(3) . ?
C7 H7A 0.9800 . ?
C7 H7B 0.9800 . ?
C7 H7C 0.9800 . ?
C8 H8A 0.9800 . ?
C8 H8B 0.9800 . ?
C8 H8C 0.9800 . ?
C9 H9A 0.9900 . ?
C9 H9B 0.9900 . ?
C9 C10 1.502(4) . ?
C10 H10A 0.9800 . ?
C10 H10B 0.9800 . ?
C10 H10C 0.9800 . ?
C11 H11A 0.9900 . ?
C11 H11B 0.9900 . ?
C11 C12 1.525(4) . ?
C12 H12A 0.9800 . ?
C12 H12B 0.9800 . ?
C12 H12C 0.9800 . ?
